data_2217021
loop_
_publ_author_name
'Tanui, Hillary K.'
'Fronczek, Frank R.'
'Vicente, M. Gra\,ca H.'

_publ_section_title
;
 Dibenzyl
 3,3',4,4'-tetramethyl-5,5'-(ethynediyl)bis(pyrrole-2-carboxylate)
;
_journal_coeditor_code DN2299
_journal_issue 1
_journal_name_full 'Acta Crystallographica Section E'
_journal_page_first o75
_journal_page_last o75
_journal_paper_doi 10.1107/S1600536807061739
_journal_volume 64
_journal_year 2008
_chemical_formula_iupac 'C30 H28 N2 O4'
_chemical_formula_moiety 'C30 H28 N2 O4'
_chemical_formula_sum 'C30 H28 N2 O4'
_chemical_formula_weight 480.54
_chemical_name_systematic
;
Dibenzyl 3,3',4,4'-tetramethyl-5,5'-(ethynediyl)bis(pyrrole-2-carboxylate)
;
_space_group_IT_number 15
_symmetry_cell_setting monoclinic
_symmetry_space_group_name_Hall '-C 2yc'
_symmetry_space_group_name_H-M 'C 1 2/c 1'
_atom_sites_solution_hydrogens geom
_atom_sites_solution_primary direct
_atom_sites_solution_secondary difmap
_audit_creation_method SHELXL-97
_cell_angle_alpha 90
_cell_angle_beta 110.217(6)
_cell_angle_gamma 90
_cell_formula_units_Z 4
_cell_length_a 19.340(2)
_cell_length_b 9.8955(10)
_cell_length_c 13.8495(15)
_cell_measurement_reflns_used 4869
_cell_measurement_temperature 90
_cell_measurement_theta_max 33.1
_cell_measurement_theta_min 2.5
_cell_volume 2487.2(5)
_computing_cell_refinement 'DENZO and SCALEPACK (Otwinowski & Minor, 1997)'
_computing_data_collection 'COLLECT (Nonius, 2000)'
_computing_data_reduction 'DENZO and SCALEPACK (Otwinowski & Minor, 1997)'
_computing_molecular_graphics 'ORTEP-3 (Farrugia, 1997)'
_computing_publication_material 'SHELXL97 (Sheldrick, 1997)'
_computing_structure_refinement 'SHELXL97 (Sheldrick, 1997)'
_computing_structure_solution 'SIR97 (Altomare <i>et al.</i>,  1999)'
_diffrn_ambient_temperature 90
_diffrn_measured_fraction_theta_full 0.999
_diffrn_measured_fraction_theta_max 0.998
_diffrn_measurement_device 'Nonius KappaCCD (with Oxford Cryostream)'
_diffrn_measurement_method ' \w scans with \k offsets'
_diffrn_radiation_monochromator graphite
_diffrn_radiation_source 'fine-focus sealed tube'
_diffrn_radiation_type MoK\a
_diffrn_radiation_wavelength 0.71073
_diffrn_reflns_av_R_equivalents 0.022
_diffrn_reflns_av_sigmaI/netI 0.0304
_diffrn_reflns_limit_h_max 29
_diffrn_reflns_limit_h_min -29
_diffrn_reflns_limit_k_max 15
_diffrn_reflns_limit_k_min -15
_diffrn_reflns_limit_l_max 21
_diffrn_reflns_limit_l_min -21
_diffrn_reflns_number 28071
_diffrn_reflns_theta_full 25.0
_diffrn_reflns_theta_max 33.2
_diffrn_reflns_theta_min 2.6
_diffrn_standards_number 0
_exptl_absorpt_coefficient_mu 0.086
_exptl_absorpt_correction_type none
_exptl_crystal_colour colorless
_exptl_crystal_density_diffrn 1.283
_exptl_crystal_density_method 'not measured'
_exptl_crystal_description prism
_exptl_crystal_F_000 1016
_exptl_crystal_size_max 0.30
_exptl_crystal_size_mid 0.22
_exptl_crystal_size_min 0.15
_refine_diff_density_max 0.46
_refine_diff_density_min -0.39
_refine_ls_extinction_method none
_refine_ls_goodness_of_fit_ref 1.033
_refine_ls_hydrogen_treatment mixed
_refine_ls_matrix_type full
_refine_ls_number_parameters 168
_refine_ls_number_reflns 4748
_refine_ls_number_restraints 0
_refine_ls_restrained_S_all 1.033
_refine_ls_R_factor_all 0.054
_refine_ls_R_factor_gt 0.044
_refine_ls_shift/su_max 0.000
_refine_ls_shift/su_mean 0.000
_refine_ls_structure_factor_coef Fsqd
_refine_ls_weighting_details 'calc w=1/[\s^2^(Fo^2^)+(0.0670P)^2^+1.3780P] where P=(Fo^2^+2Fc^2^)/3'
_refine_ls_weighting_scheme calc
_refine_ls_wR_factor_gt 0.117
_refine_ls_wR_factor_ref 0.124
_reflns_number_gt 3948
_reflns_number_total 4748
_reflns_threshold_expression I>2\s(I)
_cod_data_source_file dn2299.cif
_cod_data_source_block I
_cod_original_sg_symbol_H-M 'C 2/c'
_cod_database_code 2217021
_cod_database_fobs_code 2217021

loop_
_symmetry_equiv_pos_as_xyz
'x, y, z'
'-x, y, -z+1/2'
'x+1/2, y+1/2, z'
'-x+1/2, y+1/2, -z+1/2'
'-x, -y, -z'
'x, -y, z-1/2'
'-x+1/2, -y+1/2, -z'
'x+1/2, -y+1/2, z-1/2'

loop_
_atom_site_type_symbol
_atom_site_label
_atom_site_fract_x
_atom_site_fract_y
_atom_site_fract_z
_atom_site_U_iso_or_equiv
_atom_site_adp_type
_atom_site_calc_flag
_atom_site_refinement_flags
_atom_site_occupancy
O O1 0.38808(4) 0.18151(7) 0.63308(5) 0.01536(14) Uani d . 1
O O2 0.45716(4) 0.03182(7) 0.58415(5) 0.01670(14) Uani d . 1
N N1 0.46808(4) 0.21012(7) 0.43512(5) 0.01204(14) Uani d . 1
H H1N 0.4897(7) 0.1328(14) 0.4339(10) 0.014 Uiso d . 1
C C1 0.43250(5) 0.24465(9) 0.50220(6) 0.01179(15) Uani d . 1
C C2 0.40633(5) 0.37712(9) 0.48108(6) 0.01253(15) Uani d . 1
C C3 0.42701(5) 0.42307(8) 0.39832(6) 0.01261(15) Uani d . 1
C C4 0.46445(5) 0.31725(8) 0.37111(6) 0.01224(15) Uani d . 1
C C5 0.49073(5) 0.31065(9) 0.28744(6) 0.01342(15) Uani d . 1
C C6 0.42810(5) 0.14317(8) 0.57551(6) 0.01202(15) Uani d . 1
C C7 0.36367(5) 0.45910(9) 0.53229(7) 0.01701(17) Uani d . 1
H H7A 0.3974 0.5187 0.5838 0.026 Uiso calc R 1
H H7B 0.3389 0.3985 0.5660 0.026 Uiso calc R 1
H H7C 0.3268 0.5137 0.4806 0.026 Uiso calc R 1
C C8 0.40864(6) 0.55667(9) 0.34548(7) 0.01793(17) Uani d . 1
H H8A 0.4358 0.5673 0.2979 0.027 Uiso calc R 1
H H8B 0.4225 0.6292 0.3968 0.027 Uiso calc R 1
H H8C 0.3556 0.5612 0.3071 0.027 Uiso calc R 1
C C9 0.37901(5) 0.07780(9) 0.70202(7) 0.01577(16) Uani d . 1
H H9A 0.4274 0.0553 0.7543 0.019 Uiso calc R 1
H H9B 0.3584 -0.0052 0.6627 0.019 Uiso calc R 1
C C10 0.32768(5) 0.13018(9) 0.75362(6) 0.01280(15) Uani d . 1
C C11 0.26606(5) 0.20803(9) 0.70116(7) 0.01592(16) Uani d . 1
H H11 0.2572 0.2337 0.6318 0.019 Uiso calc R 1
C C12 0.21747(5) 0.24831(10) 0.74984(8) 0.01892(18) Uani d . 1
H H12 0.1761 0.3027 0.7141 0.023 Uiso calc R 1
C C13 0.22929(6) 0.20909(11) 0.85086(8) 0.0228(2) Uani d . 1
H H13 0.1954 0.2346 0.8835 0.027 Uiso calc R 1
C C14 0.29082(6) 0.13248(11) 0.90349(8) 0.0235(2) Uani d . 1
H H14 0.2992 0.1058 0.9725 0.028 Uiso calc R 1
C C15 0.34045(5) 0.09438(10) 0.85570(7) 0.01773(17) Uani d . 1
H H15 0.3831 0.0438 0.8928 0.021 Uiso calc R 1

loop_
_atom_site_aniso_label
_atom_site_aniso_U_11
_atom_site_aniso_U_22
_atom_site_aniso_U_33
_atom_site_aniso_U_12
_atom_site_aniso_U_13
_atom_site_aniso_U_23
O1 0.0226(3) 0.0130(3) 0.0161(3) 0.0032(2) 0.0138(2) 0.0026(2)
O2 0.0229(3) 0.0139(3) 0.0171(3) 0.0063(2) 0.0118(2) 0.0028(2)
N1 0.0154(3) 0.0107(3) 0.0129(3) 0.0023(2) 0.0085(2) 0.0010(2)
C1 0.0147(3) 0.0117(3) 0.0115(3) 0.0011(3) 0.0077(3) -0.0001(3)
C2 0.0151(3) 0.0117(3) 0.0128(3) 0.0017(3) 0.0074(3) -0.0004(3)
C3 0.0151(4) 0.0111(3) 0.0132(3) 0.0015(3) 0.0069(3) 0.0005(3)
C4 0.0145(3) 0.0119(3) 0.0124(3) 0.0002(3) 0.0073(3) 0.0006(3)
C5 0.0149(4) 0.0125(3) 0.0147(3) 0.0001(3) 0.0075(3) 0.0000(3)
C6 0.0142(3) 0.0127(3) 0.0107(3) 0.0010(3) 0.0063(3) 0.0001(3)
C7 0.0224(4) 0.0148(4) 0.0183(4) 0.0043(3) 0.0127(3) -0.0008(3)
C8 0.0241(4) 0.0128(4) 0.0192(4) 0.0035(3) 0.0105(3) 0.0038(3)
C9 0.0220(4) 0.0145(4) 0.0152(3) 0.0034(3) 0.0119(3) 0.0038(3)
C10 0.0159(4) 0.0120(3) 0.0128(3) -0.0016(3) 0.0080(3) -0.0005(3)
C11 0.0158(4) 0.0180(4) 0.0145(3) -0.0009(3) 0.0060(3) -0.0004(3)
C12 0.0155(4) 0.0186(4) 0.0248(4) -0.0006(3) 0.0095(3) -0.0019(3)
C13 0.0274(5) 0.0211(4) 0.0285(5) -0.0009(4) 0.0209(4) -0.0028(4)
C14 0.0351(5) 0.0238(5) 0.0190(4) 0.0027(4) 0.0188(4) 0.0021(4)
C15 0.0240(4) 0.0169(4) 0.0150(4) 0.0026(3) 0.0101(3) 0.0020(3)

loop_
_atom_type_symbol
_atom_type_description
_atom_type_scat_dispersion_real
_atom_type_scat_dispersion_imag
_atom_type_scat_source
C C 0.0033 0.0016 'International Tables Vol C Tables 4.2.6.8 and 6.1.1.4'
H H 0.0000 0.0000 'International Tables Vol C Tables 4.2.6.8 and 6.1.1.4'
N N 0.0061 0.0033 'International Tables Vol C Tables 4.2.6.8 and 6.1.1.4'
O O 0.0106 0.0060 'International Tables Vol C Tables 4.2.6.8 and 6.1.1.4'

loop_
_geom_angle_atom_site_label_1
_geom_angle_atom_site_label_2
_geom_angle_atom_site_label_3
_geom_angle_site_symmetry_1
_geom_angle
C6 O1 C9 . 114.55(7)
C4 N1 C1 . 108.62(7)
C4 N1 H1N . 125.7(8)
C1 N1 H1N . 125.7(8)
N1 C1 C2 . 108.70(7)
N1 C1 C6 . 117.66(7)
C2 C1 C6 . 133.63(7)
C1 C2 C3 . 106.71(7)
C1 C2 C7 . 128.81(8)
C3 C2 C7 . 124.47(8)
C4 C3 C2 . 107.22(7)
C4 C3 C8 . 126.09(8)
C2 C3 C8 . 126.60(8)
N1 C4 C3 . 108.75(7)
N1 C4 C5 . 122.75(8)
C3 C4 C5 . 128.34(8)
C5 C5 C4 2_655 175.61(10)
O2 C6 O1 . 122.38(8)
O2 C6 C1 . 123.73(8)
O1 C6 C1 . 113.89(7)
C2 C7 H7A . 109.5
C2 C7 H7B . 109.5
H7A C7 H7B . 109.5
C2 C7 H7C . 109.5
H7A C7 H7C . 109.5
H7B C7 H7C . 109.5
C3 C8 H8A . 109.5
C3 C8 H8B . 109.5
H8A C8 H8B . 109.5
C3 C8 H8C . 109.5
H8A C8 H8C . 109.5
H8B C8 H8C . 109.5
O1 C9 C10 . 108.58(7)
O1 C9 H9A . 110.0
C10 C9 H9A . 110.0
O1 C9 H9B . 110.0
C10 C9 H9B . 110.0
H9A C9 H9B . 108.4
C11 C10 C15 . 119.27(8)
C11 C10 C9 . 121.96(7)
C15 C10 C9 . 118.70(8)
C12 C11 C10 . 120.32(8)
C12 C11 H11 . 119.8
C10 C11 H11 . 119.8
C11 C12 C13 . 120.22(9)
C11 C12 H12 . 119.9
C13 C12 H12 . 119.9
C14 C13 C12 . 119.58(9)
C14 C13 H13 . 120.2
C12 C13 H13 . 120.2
C13 C14 C15 . 120.35(9)
C13 C14 H14 . 119.8
C15 C14 H14 . 119.8
C14 C15 C10 . 120.22(9)
C14 C15 H15 . 119.9
C10 C15 H15 . 119.9

loop_
_geom_bond_atom_site_label_1
_geom_bond_atom_site_label_2
_geom_bond_site_symmetry_2
_geom_bond_distance
O1 C6 . 1.3436(10)
O1 C9 . 1.4530(10)
O2 C6 . 1.2240(10)
N1 C4 . 1.3680(11)
N1 C1 . 1.3767(10)
N1 H1N . 0.875(14)
C1 C2 . 1.3992(12)
C1 C6 . 1.4514(11)
C2 C3 . 1.4133(11)
C2 C7 . 1.4987(12)
C3 C4 . 1.3969(12)
C3 C8 . 1.4932(12)
C4 C5 . 1.4185(12)
C5 C5 2_655 1.2088(17)
C7 H7A . 0.9800
C7 H7B . 0.9800
C7 H7C . 0.9800
C8 H8A . 0.9800
C8 H8B . 0.9800
C8 H8C . 0.9800
C9 C10 . 1.5018(12)
C9 H9A . 0.9900
C9 H9B . 0.9900
C10 C11 . 1.3940(12)
C10 C15 . 1.3941(12)
C11 C12 . 1.3910(13)
C11 H11 . 0.9500
C12 C13 . 1.3925(15)
C12 H12 . 0.9500
C13 C14 . 1.3866(16)
C13 H13 . 0.9500
C14 C15 . 1.3931(13)
C14 H14 . 0.9500
C15 H15 . 0.9500

loop_
_geom_hbond_atom_site_label_D
_geom_hbond_atom_site_label_H
_geom_hbond_atom_site_label_A
_geom_hbond_site_symmetry_A
_geom_hbond_distance_DH
_geom_hbond_distance_HA
_geom_hbond_distance_DA
_geom_hbond_angle_DHA
N1 H1N O2 5_656 0.875(14) 1.987(14) 2.8565(10) 172.1(12)

loop_
_geom_torsion_atom_site_label_1
_geom_torsion_atom_site_label_2
_geom_torsion_atom_site_label_3
_geom_torsion_atom_site_label_4
_geom_torsion
C4 N1 C1 C2 -0.61(10)
C4 N1 C1 C6 178.33(7)
N1 C1 C2 C3 0.08(10)
C6 C1 C2 C3 -178.63(9)
N1 C1 C2 C7 179.36(9)
C6 C1 C2 C7 0.65(16)
C1 C2 C3 C4 0.47(10)
C7 C2 C3 C4 -178.85(8)
C1 C2 C3 C8 177.24(9)
C7 C2 C3 C8 -2.09(14)
C1 N1 C4 C3 0.92(10)
C1 N1 C4 C5 -174.76(8)
C2 C3 C4 N1 -0.86(10)
C8 C3 C4 N1 -177.64(8)
C2 C3 C4 C5 174.51(8)
C8 C3 C4 C5 -2.28(15)
C9 O1 C6 O2 -3.12(12)
C9 O1 C6 C1 176.08(7)
N1 C1 C6 O2 3.67(13)
C2 C1 C6 O2 -177.72(9)
N1 C1 C6 O1 -175.51(7)
C2 C1 C6 O1 3.10(14)
C6 O1 C9 C10 -174.76(7)
O1 C9 C10 C11 38.88(11)
O1 C9 C10 C15 -144.09(8)
C15 C10 C11 C12 -0.68(14)
C9 C10 C11 C12 176.33(9)
C10 C11 C12 C13 -1.15(14)
C11 C12 C13 C14 1.62(16)
C12 C13 C14 C15 -0.25(16)
C13 C14 C15 C10 -1.59(16)
C11 C10 C15 C14 2.04(14)
C9 C10 C15 C14 -175.07(9)
